data_4316643
loop_
_publ_author_name
'Antonio J. Mota'
'Antonio Rodr\'iguez-Di\'eguez'
'M. \'Angeles Palacios'
'Juan M. Herrera'
'Dominique Luneau'
'Enrique Colacio'

_publ_contact_author_address
;
Departamento de Qu\'imica Inorg\'anica, Facultad de Ciencias,
c/ Severo Ochoa s/n, 18071 Granada, Spain
;
_publ_contact_author_email antonio5@ugr.es
_publ_contact_author_fax '34 958 248526'
_publ_contact_author_name 'Antonio Rodr\'iquez-Di\'eguez'
_publ_contact_author_phone '34 958 243236'
_publ_section_title
;
 Theoretical and Experimental Study of the Effectiveness of the
 5-Pyrimidyl-tetrazolate Bridging Ligand in Mediating Magnetic Exchange
 Interactions
;
_journal_name_full 'Inorganic Chemistry'
_journal_page_first 8986
_journal_page_last 8996
_journal_paper_doi 10.1021/ic101322s
_journal_volume 49
_journal_year 2010
_chemical_formula_sum 'C17 H39 Cl3 Cu2 N14 O12'
_chemical_formula_weight 865.05
_chemical_name_systematic
;
 ?
;
_space_group_IT_number 113
_symmetry_cell_setting tetragonal
_symmetry_space_group_name_Hall 'P -4 2ab'
_symmetry_space_group_name_H-M 'P -4 21 m'
_atom_sites_solution_hydrogens geom
_atom_sites_solution_primary direct
_atom_sites_solution_secondary difmap
_audit_creation_method SHELXL-97
_cell_angle_alpha 90.00
_cell_angle_beta 90.00
_cell_angle_gamma 90.00
_cell_formula_units_Z 2
_cell_length_a 11.9138(9)
_cell_length_b 11.9138(9)
_cell_length_c 12.0136(9)
_cell_measurement_reflns_used 2679
_cell_measurement_temperature 293(2)
_cell_measurement_theta_max 21.124
_cell_measurement_theta_min 2.41
_cell_volume 1705.2(2)
_computing_cell_refinement 'Bruker smart'
_computing_data_collection 'Bruker smart'
_computing_data_reduction 'Bruker smart'
_computing_molecular_graphics 'Bruker SHELXTL'
_computing_publication_material 'SHELXL-97 (Sheldrick, 1997)'
_computing_structure_refinement 'SHELXL-97 (Sheldrick, 1997)'
_computing_structure_solution 'SHELXL-97 (Sheldrick, 1990)'
_diffrn_ambient_temperature 293(2)
_diffrn_measured_fraction_theta_full 0.965
_diffrn_measured_fraction_theta_max 0.965
_diffrn_measurement_device_type 'Bruker Axs APEX automatic diffractometer'
_diffrn_measurement_method 'phi and omega scans'
_diffrn_radiation_monochromator graphite
_diffrn_radiation_source 'fine-focus sealed tube'
_diffrn_radiation_type MoK\a
_diffrn_radiation_wavelength 0.71073
_diffrn_reflns_av_R_equivalents 0.0418
_diffrn_reflns_av_sigmaI/netI 0.0375
_diffrn_reflns_limit_h_max 14
_diffrn_reflns_limit_h_min -15
_diffrn_reflns_limit_k_max 14
_diffrn_reflns_limit_k_min -15
_diffrn_reflns_limit_l_max 14
_diffrn_reflns_limit_l_min -15
_diffrn_reflns_number 10803
_diffrn_reflns_theta_full 28.20
_diffrn_reflns_theta_max 28.20
_diffrn_reflns_theta_min 1.70
_exptl_absorpt_coefficient_mu 1.557
_exptl_absorpt_correction_T_max 0.756
_exptl_absorpt_correction_T_min 0.581
_exptl_absorpt_correction_type empirical
_exptl_absorpt_process_details Empirical
_exptl_crystal_colour blue
_exptl_crystal_density_diffrn 1.685
_exptl_crystal_density_method 'not measured'
_exptl_crystal_description prismatic
_exptl_crystal_F_000 888
_exptl_crystal_size_max 0.16
_exptl_crystal_size_mid 0.16
_exptl_crystal_size_min 0.08
_refine_diff_density_max 0.541
_refine_diff_density_min -0.257
_refine_diff_density_rms 0.065
_refine_ls_abs_structure_details 'Flack H D (1983), Acta Cryst. A39, 876-881'
_refine_ls_abs_structure_Flack 0.00(2)
_refine_ls_extinction_method none
_refine_ls_goodness_of_fit_ref 1.005
_refine_ls_hydrogen_treatment constr
_refine_ls_matrix_type full
_refine_ls_number_parameters 136
_refine_ls_number_reflns 2119
_refine_ls_number_restraints 0
_refine_ls_restrained_S_all 1.005
_refine_ls_R_factor_all 0.0514
_refine_ls_R_factor_gt 0.0412
_refine_ls_shift/su_max 0.001
_refine_ls_shift/su_mean 0.000
_refine_ls_structure_factor_coef Fsqd
_refine_ls_weighting_details 'calc w=1/[\s^2^(Fo^2^)+(0.0688P)^2^+0.0000P] where P=(Fo^2^+2Fc^2^)/3'
_refine_ls_weighting_scheme calc
_refine_ls_wR_factor_gt 0.1028
_refine_ls_wR_factor_ref 0.1091
_reflns_number_gt 1764
_reflns_number_total 2119
_reflns_threshold_expression >2sigma(I)
_cod_data_source_file ic101322s_si_001_3.cif
_cod_data_source_block compound2
_cod_depositor_comments
;
The following automatic conversions were performed:

'_symmetry_cell_setting' value 'Tetragonal' changed to 'tetragonal'
according to the built-in table from CIF Core dictionary named
'cif_core.dic' version 2.4.1 from
2010-06-29.

'_exptl_absorpt_correction_type' value 'Empirical'
changed to 'empirical' according to the built-in table from CIF Core
dictionary named 'cif_core.dic' version 2.4.1 from 2010-06-29.

Automatic conversion script
Id: cif_fix_values 1646 2011-03-28 12:23:43Z adriana 
;
_cod_database_code 4316643

loop_
_symmetry_equiv_pos_as_xyz
'x, y, z'
'-x, -y, z'
'y, -x, -z'
'-y, x, -z'
'-x+1/2, y+1/2, -z'
'x+1/2, -y+1/2, -z'
'-y+1/2, -x+1/2, z'
'y+1/2, x+1/2, z'

loop_
_atom_site_label
_atom_site_type_symbol
_atom_site_fract_x
_atom_site_fract_y
_atom_site_fract_z
_atom_site_U_iso_or_equiv
_atom_site_adp_type
_atom_site_occupancy
_atom_site_symmetry_multiplicity
_atom_site_calc_flag
_atom_site_refinement_flags
_atom_site_disorder_assembly
_atom_site_disorder_group
Cu1 Cu 0.17914(3) 0.67914(3) 0.18871(5) 0.04045(18) Uani 1 2 d S . .
Cl1 Cl 0.0000 1.0000 0.0000 0.0584(5) Uani 1 4 d S . .
Cl2 Cl 0.25465(8) 0.75465(8) 0.67837(13) 0.0599(4) Uani 1 2 d S . .
C2B C 0.3118(3) 0.8118(3) 0.0313(5) 0.0638(15) Uani 1 2 d S . .
H2B1 H 0.3029 0.8660 -0.0289 0.077 Uiso 0.50 1 d PR . .
H2B2 H 0.3849 0.7776 0.0231 0.077 Uiso 0.50 1 d PR . .
C5A C 0.0000 0.5000 0.2124(5) 0.0369(14) Uani 1 4 d S . .
C3B C 0.3103(8) 0.8754(6) 0.1388(7) 0.064(2) Uani 0.50 1 d P . .
H3B1 H 0.2503 0.9297 0.1376 0.076 Uiso 0.50 1 d PR . .
H3B2 H 0.3812 0.9164 0.1474 0.076 Uiso 0.50 1 d PR . .
C5B C 0.2394(4) 0.8786(6) 0.2987(9) 0.155(4) Uani 1 1 d . . .
H5B1 H 0.2728 0.8777 0.3723 0.186 Uiso 1 1 calc R . .
H5B2 H 0.2590 0.9502 0.2655 0.186 Uiso 1 1 calc R . .
C6B C 0.1235(4) 0.8792(4) 0.3138(4) 0.0763(13) Uani 1 1 d . . .
H6B1 H 0.0947 0.9529 0.2945 0.092 Uiso 1 1 calc R . .
H6B2 H 0.1071 0.8663 0.3919 0.092 Uiso 1 1 calc R . .
C9A C 0.0000 0.5000 0.5529(7) 0.065(2) Uani 1 4 d S . .
H9A H 0.0000 0.5000 0.6304 0.078 Uiso 1 4 calc SR . .
N1B N 0.2264(3) 0.7264(3) 0.0224(4) 0.0676(14) Uani 1 2 d S . .
H1B1 H 0.2532 0.6665 -0.0148 0.081 Uiso 0.50 1 calc PR . .
H1B2 H 0.1665 0.7532 -0.0148 0.081 Uiso 0.50 1 calc PR . .
N2A N 0.0378(2) 0.5378(2) 0.0428(3) 0.0431(9) Uani 1 2 d S . .
N4B N 0.2949(3) 0.7949(3) 0.2358(4) 0.0490(11) Uani 1 2 d S . .
N7A N 0.0697(3) 0.5697(3) 0.3836(4) 0.0571(12) Uani 1 2 d S . .
N7B N 0.0647(3) 0.7943(3) 0.2469(4) 0.0597(9) Uani 1 1 d . . .
H7B1 H 0.0297 0.8276 0.1892 0.072 Uiso 1 1 calc R . .
H7B2 H 0.0126 0.7595 0.2888 0.072 Uiso 1 1 calc R . .
O1 O 0.1833(4) 0.6833(4) 0.7395(7) 0.164(4) Uani 1 2 d S . .
O2 O -0.0731(5) 0.9399(4) 0.0678(4) 0.1301(19) Uani 1 1 d . . .
O8 O 0.1865(5) 0.8215(4) 0.6127(5) 0.142(2) Uani 1 1 d . . .
O9 O 0.3188(3) 0.8188(3) 0.7543(4) 0.0905(15) Uani 1 2 d S . .
C6A C 0.0000 0.5000 0.3357(5) 0.0380(14) Uani 1 4 d S . .
C8A C 0.0684(4) 0.5684(4) 0.4945(5) 0.0722(18) Uani 1 2 d S . .
H8A H 0.1163 0.6163 0.5329 0.087 Uiso 1 2 calc SR . .
N1A N 0.0646(2) 0.5646(2) 0.1482(3) 0.0367(8) Uani 1 2 d S . .

loop_
_atom_site_aniso_label
_atom_site_aniso_U_11
_atom_site_aniso_U_22
_atom_site_aniso_U_33
_atom_site_aniso_U_23
_atom_site_aniso_U_13
_atom_site_aniso_U_12
Cu1 0.0381(2) 0.0381(2) 0.0452(3) 0.00191(17) 0.00191(17) -0.0040(2)
Cl1 0.0600(7) 0.0600(7) 0.0551(11) 0.000 0.000 0.000
Cl2 0.0611(5) 0.0611(5) 0.0574(8) -0.0112(5) -0.0112(5) -0.0034(6)
C2B 0.068(2) 0.068(2) 0.056(3) 0.0065(18) 0.0065(18) -0.024(4)
C5A 0.0374(19) 0.0374(19) 0.036(3) 0.000 0.000 0.003(3)
C3B 0.063(5) 0.050(4) 0.078(5) -0.001(4) 0.011(4) -0.022(4)
C5B 0.063(3) 0.133(6) 0.269(11) -0.144(7) -0.023(5) 0.010(3)
C6B 0.083(3) 0.074(3) 0.072(3) -0.026(3) 0.012(3) 0.003(2)
C9A 0.079(4) 0.079(4) 0.037(4) 0.000 0.000 0.023(5)
N1B 0.076(2) 0.076(2) 0.051(3) 0.0007(16) 0.0007(16) -0.026(3)
N2A 0.0430(13) 0.0430(13) 0.043(2) 0.0029(13) 0.0029(13) 0.0041(17)
N4B 0.0506(16) 0.0506(16) 0.046(2) -0.0010(13) -0.0010(13) -0.006(2)
N7A 0.0619(18) 0.0619(18) 0.047(2) -0.0049(14) -0.0049(14) -0.021(2)
N7B 0.0471(17) 0.0431(17) 0.089(3) 0.0016(16) 0.0089(17) 0.0043(15)
O1 0.181(6) 0.181(6) 0.130(6) 0.002(3) 0.002(3) -0.118(7)
O2 0.130(4) 0.144(4) 0.116(3) 0.020(3) 0.019(3) -0.039(4)
O8 0.178(5) 0.119(4) 0.130(4) -0.010(3) -0.077(4) 0.046(4)
O9 0.091(2) 0.091(2) 0.089(3) -0.0259(18) -0.0259(18) -0.015(3)
C6A 0.0370(19) 0.0370(19) 0.040(3) 0.000 0.000 0.002(3)
C8A 0.081(3) 0.081(3) 0.054(4) -0.015(2) -0.015(2) -0.010(4)
N1A 0.0344(11) 0.0344(11) 0.041(2) 0.0017(11) 0.0017(11) -0.0041(16)

loop_
_atom_type_symbol
_atom_type_description
_atom_type_scat_dispersion_real
_atom_type_scat_dispersion_imag
_atom_type_scat_source
C C 0.0033 0.0016 'International Tables Vol C Tables 4.2.6.8 and 6.1.1.4'
H H 0.0000 0.0000 'International Tables Vol C Tables 4.2.6.8 and 6.1.1.4'
N N 0.0061 0.0033 'International Tables Vol C Tables 4.2.6.8 and 6.1.1.4'
O O 0.0106 0.0060 'International Tables Vol C Tables 4.2.6.8 and 6.1.1.4'
Cu Cu 0.3201 1.2651 'International Tables Vol C Tables 4.2.6.8 and 6.1.1.4'
Cl Cl 0.1484 0.1585 'International Tables Vol C Tables 4.2.6.8 and 6.1.1.4'

loop_
_geom_angle_atom_site_label_1
_geom_angle_atom_site_label_2
_geom_angle_atom_site_label_3
_geom_angle
_geom_angle_site_symmetry_1
_geom_angle_site_symmetry_3
_geom_angle_publ_flag
N1A Cu1 N4B 177.98(16) . . ?
N1A Cu1 N7B 94.93(10) . . ?
N4B Cu1 N7B 84.40(10) . . ?
N1A Cu1 N7B 94.93(10) . 8_455 ?
N4B Cu1 N7B 84.40(10) . 8_455 ?
N7B Cu1 N7B 140.3(2) . 8_455 ?
N1A Cu1 N1B 97.56(17) . . ?
N4B Cu1 N1B 84.46(18) . . ?
N7B Cu1 N1B 108.32(12) . . ?
N7B Cu1 N1B 108.32(12) 8_455 . ?
O2 Cl1 O2 110.1(2) 2_575 4_665 ?
O2 Cl1 O2 110.1(2) 2_575 3_465 ?
O2 Cl1 O2 108.3(4) 4_665 3_465 ?
O2 Cl1 O2 108.3(4) 2_575 . ?
O2 Cl1 O2 110.1(2) 4_665 . ?
O2 Cl1 O2 110.1(2) 3_465 . ?
O8 Cl2 O8 110.5(5) . 8_455 ?
O8 Cl2 O1 106.8(4) . . ?
O8 Cl2 O1 106.8(4) 8_455 . ?
O8 Cl2 O9 112.0(3) . . ?
O8 Cl2 O9 112.0(3) 8_455 . ?
O1 Cl2 O9 108.4(4) . . ?
N1B C2B C3B 114.4(5) . 8_455 ?
N1B C2B C3B 114.4(5) . . ?
C3B C2B C3B 42.9(7) 8_455 . ?
N1A C5A N1A 109.4(5) 2_565 . ?
N1A C5A C6A 125.3(3) 2_565 . ?
N1A C5A C6A 125.3(3) . . ?
C3B C3B C2B 68.5(4) 8_455 . ?
C3B C3B N4B 68.9(3) 8_455 . ?
C2B C3B N4B 110.1(5) . . ?
C6B C5B N4B 122.5(5) . . ?
C5B C6B N7B 113.4(4) . . ?
C8A C9A C8A 117.3(8) 2_565 . ?
C2B N1B Cu1 107.4(3) . . ?
N2A N2A N1A 109.7(2) 2_565 . ?
C5B N4B C5B 112.0(9) 8_455 . ?
C5B N4B C3B 128.3(6) 8_455 . ?
C5B N4B C3B 91.3(6) . . ?
C5B N4B C3B 91.3(6) 8_455 8_455 ?
C5B N4B C3B 128.3(6) . 8_455 ?
C3B N4B C3B 42.2(7) . 8_455 ?
C5B N4B Cu1 108.0(3) 8_455 . ?
C5B N4B Cu1 108.0(3) . . ?
C3B N4B Cu1 107.2(4) . . ?
C3B N4B Cu1 107.2(4) 8_455 . ?
C6A N7A C8A 115.2(5) . . ?
C6B N7B Cu1 109.2(3) . . ?
N7A C6A N7A 127.8(6) . 2_565 ?
N7A C6A C5A 116.1(3) . . ?
N7A C6A C5A 116.1(3) 2_565 . ?
N7A C8A C9A 122.3(6) . . ?
C5A N1A N2A 105.6(4) . . ?
C5A N1A Cu1 130.5(3) . . ?
N2A N1A Cu1 123.8(3) . . ?

loop_
_geom_bond_atom_site_label_1
_geom_bond_atom_site_label_2
_geom_bond_distance
_geom_bond_site_symmetry_2
_geom_bond_publ_flag
Cu1 N1A 1.990(3) . ?
Cu1 N4B 2.031(4) . ?
Cu1 N7B 2.057(3) . ?
Cu1 N7B 2.057(3) 8_455 ?
Cu1 N1B 2.151(5) . ?
Cl1 O2 1.391(4) 2_575 ?
Cl1 O2 1.391(4) 4_665 ?
Cl1 O2 1.391(4) 3_465 ?
Cl1 O2 1.391(4) . ?
Cl2 O8 1.385(4) . ?
Cl2 O8 1.385(4) 8_455 ?
Cl2 O1 1.409(7) . ?
Cl2 O9 1.414(5) . ?
C2B N1B 1.443(8) . ?
C2B C3B 1.497(10) 8_455 ?
C2B C3B 1.497(10) . ?
C5A N1A 1.334(5) 2_565 ?
C5A N1A 1.334(5) . ?
C5A C6A 1.482(9) . ?
C3B C3B 1.096(18) 8_455 ?
C3B N4B 1.520(9) . ?
C5B C6B 1.393(7) . ?
C5B N4B 1.415(6) . ?
C6B N7B 1.470(6) . ?
C9A C8A 1.350(8) 2_565 ?
C9A C8A 1.350(8) . ?
N2A N2A 1.274(8) 2_565 ?
N2A N1A 1.345(5) . ?
N4B C5B 1.415(6) 8_455 ?
N4B C3B 1.520(9) 8_455 ?
N7A C6A 1.308(5) . ?
N7A C8A 1.332(7) . ?
C6A N7A 1.308(5) 2_565 ?
